data_7238433
loop_
_publ_author_name
'Takaki, Ken'
'Shiraishi, Kazuhiro'
'Okinaga, Kosuke'
'Takahashi, Shintaro'
'Komeyama, Kimihiro'

_publ_section_title
;
 NHC-catalyzed reaction of enals with unactivated enones: substituent
 effect on the formation of 1&#x2009;:&#x2009;1 and 1&#x2009;:&#x2009;2
 adducts
;
_journal_issue 9
_journal_name_full 'RSC Advances'
_journal_page_first 1799
_journal_paper_doi 10.1039/c1ra00482d
_journal_volume 1
_journal_year 2011
_chemical_formula_moiety 'C17 H20 O3 '
_chemical_formula_sum 'C17 H20 O3'
_chemical_formula_weight 272.34
_space_group_IT_number 14
_space_group_name_Hall '-P 2yn'
_space_group_name_H-M_alt 'P 1 21/n 1'
_symmetry_cell_setting monoclinic
_symmetry_Int_Tables_number 14
_symmetry_space_group_name_Hall '-P 2yn'
_symmetry_space_group_name_H-M 'P 1 21/n 1'
_cell_angle_alpha 90.0000
_cell_angle_beta 118.673(2)
_cell_angle_gamma 90.0000
_cell_formula_units_Z 4
_cell_length_a 9.3438(6)
_cell_length_b 17.6011(12)
_cell_length_c 10.3662(8)
_cell_measurement_reflns_used 9356
_cell_measurement_temperature 200.1
_cell_measurement_theta_max 27.5
_cell_measurement_theta_min 3.2
_cell_volume 1495.78(18)
_computing_cell_refinement PROCESS-AUTO
_computing_data_collection PROCESS-AUTO
_computing_data_reduction CrystalStructure
_computing_publication_material 'CrystalStructure 3.8'
_computing_structure_refinement CRYSTALS
_computing_structure_solution SHELXS97
_diffrn_ambient_temperature 200
_diffrn_detector_area_resol_mean 10.00
_diffrn_measured_fraction_theta_full 0.994
_diffrn_measured_fraction_theta_max 0.994
_diffrn_measurement_device_type 'Rigaku RAXIS-RAPID'
_diffrn_measurement_method \w
_diffrn_radiation_type 'Mo K\a'
_diffrn_radiation_wavelength 0.71075
_diffrn_reflns_av_R_equivalents 0.028
_diffrn_reflns_limit_h_max 12
_diffrn_reflns_limit_h_min -12
_diffrn_reflns_limit_k_max 22
_diffrn_reflns_limit_k_min -22
_diffrn_reflns_limit_l_max 13
_diffrn_reflns_limit_l_min -10
_diffrn_reflns_number 14380
_diffrn_reflns_theta_full 27.48
_diffrn_reflns_theta_max 27.48
_exptl_absorpt_coefficient_mu 0.082
_exptl_absorpt_correction_type none
_exptl_crystal_colour colorless
_exptl_crystal_density_diffrn 1.209
_exptl_crystal_density_method 'not measured'
_exptl_crystal_description platelet
_exptl_crystal_F_000 584.00
_exptl_crystal_size_max 0.50
_exptl_crystal_size_mid 0.30
_exptl_crystal_size_min 0.10
_refine_diff_density_max 0.002
_refine_diff_density_min -0.001
_refine_ls_extinction_method none
_refine_ls_goodness_of_fit_ref 1.009
_refine_ls_hydrogen_treatment refall
_refine_ls_number_parameters 201
_refine_ls_number_reflns 7572
_refine_ls_R_factor_gt 0.0427
_refine_ls_shift/su_max 0.0000
_refine_ls_structure_factor_coef F
_refine_ls_weighting_details 'w = 1/[0.0026Fo^2^ + 1.0000\s(Fo^2^)]'
_refine_ls_weighting_scheme calc
_refine_ls_wR_factor_ref 0.0653
_reflns_number_gt 7572
_reflns_number_total 3417
_reflns_threshold_expression F^2^>2.0\s(F^2^)
_cod_data_source_file c1ra00482d.txt
_cod_data_source_block '_3,4-Dihydro-2H-pyran-2-one/8a'
_cod_original_formula_sum 'C17 H20 O3 '
_cod_database_code 7238433

loop_
_symmetry_equiv_pos_site_id
_symmetry_equiv_pos_as_xyz
1 +X,+Y,+Z
2 1/2-X,1/2+Y,1/2-Z
3 -X,-Y,-Z
4 1/2+X,1/2-Y,1/2+Z

loop_
_atom_site_label
_atom_site_type_symbol
_atom_site_fract_x
_atom_site_fract_y
_atom_site_fract_z
_atom_site_U_iso_or_equiv
_atom_site_adp_type
_atom_site_occupancy
_atom_site_symmetry_multiplicity
_atom_site_calc_flag
_atom_site_refinement_flags
O(1) O 0.96403(9) 0.16019(4) 1.23727(9) 0.0406(2) Uani 1.00 1 d .
O(2) O 0.80948(9) 0.25649(4) 1.11513(9) 0.0441(2) Uani 1.00 1 d .
O(3) O 0.47688(12) -0.00647(5) 0.81978(12) 0.0623(3) Uani 1.00 1 d .
C(1) C 0.87445(13) 0.19893(6) 1.10849(12) 0.0349(2) Uani 1.00 1 d .
C(2) C 0.85740(12) 0.16253(6) 0.96912(12) 0.0336(2) Uani 1.00 1 d .
C(3) C 1.02465(13) 0.13245(7) 0.99691(13) 0.0398(3) Uani 1.00 1 d .
C(4) C 1.11168(14) 0.09196(7) 1.14105(14) 0.0444(3) Uani 1.00 1 d .
C(5) C 1.07884(14) 0.10454(6) 1.24929(14) 0.0426(3) Uani 1.00 1 d .
C(6) C 1.15433(18) 0.06994(8) 1.39819(16) 0.0613(4) Uani 1.00 1 d .
C(7) C 0.73721(13) 0.09534(6) 0.93362(13) 0.0360(2) Uani 1.00 1 d .
C(8) C 0.57209(13) 0.11637(6) 0.91967(14) 0.0408(3) Uani 1.00 1 d .
C(9) C 0.44513(14) 0.05520(7) 0.85068(13) 0.0433(3) Uani 1.00 1 d .
C(10) C 0.27718(15) 0.07567(9) 0.82390(18) 0.0661(4) Uani 1.00 1 d .
C(11) C 0.79238(14) 0.22272(6) 0.84480(13) 0.0365(3) Uani 1.00 1 d .
C(12) C 0.77883(13) 0.19578(6) 0.70075(13) 0.0373(3) Uani 1.00 1 d .
C(13) C 0.64699(14) 0.15270(7) 0.60113(13) 0.0408(3) Uani 1.00 1 d .
C(14) C 0.63752(15) 0.12759(7) 0.47026(14) 0.0467(3) Uani 1.00 1 d .
C(15) C 0.75814(16) 0.14592(7) 0.43514(15) 0.0499(3) Uani 1.00 1 d .
C(16) C 0.88853(17) 0.18945(8) 0.53168(15) 0.0522(3) Uani 1.00 1 d .
C(17) C 0.89898(15) 0.21387(7) 0.66296(14) 0.0453(3) Uani 1.00 1 d .
H(1) H 1.0089 0.0982 0.9203 0.049 Uiso 1.00 1 c R
H(2) H 1.0895 0.1740 0.9971 0.050 Uiso 1.00 1 c R
H(3) H 1.1935 0.0559 1.1550 0.052 Uiso 1.00 1 c R
H(4) H 1.2488 0.0980 1.4624 0.073 Uiso 1.00 1 c R
H(5) H 1.1840 0.0189 1.3928 0.073 Uiso 1.00 1 c R
H(6) H 1.0784 0.0708 1.4346 0.072 Uiso 1.00 1 c R
H(7) H 0.7189 0.0735 0.8432 0.043 Uiso 1.00 1 c R
H(8) H 0.7868 0.0588 1.0100 0.042 Uiso 1.00 1 c R
H(9) H 0.5865 0.1265 1.0152 0.051 Uiso 1.00 1 c R
H(10) H 0.5336 0.1608 0.8610 0.052 Uiso 1.00 1 c R
H(11) H 0.2168 0.0970 0.7285 0.081 Uiso 1.00 1 c R
H(12) H 0.2850 0.1116 0.8954 0.080 Uiso 1.00 1 c R
H(13) H 0.2234 0.0313 0.8309 0.079 Uiso 1.00 1 c R
H(14) H 0.6870 0.2381 0.8272 0.044 Uiso 1.00 1 c R
H(15) H 0.8641 0.2651 0.8777 0.044 Uiso 1.00 1 c R
H(16) H 0.5621 0.1403 0.6230 0.049 Uiso 1.00 1 c R
H(17) H 0.5473 0.0976 0.4045 0.053 Uiso 1.00 1 c R
H(18) H 0.7515 0.1288 0.3455 0.061 Uiso 1.00 1 c R
H(19) H 0.9717 0.2028 0.5080 0.067 Uiso 1.00 1 c R
H(20) H 0.9899 0.2435 0.7285 0.056 Uiso 1.00 1 c R

loop_
_atom_site_aniso_label
_atom_site_aniso_U_11
_atom_site_aniso_U_22
_atom_site_aniso_U_33
_atom_site_aniso_U_12
_atom_site_aniso_U_13
_atom_site_aniso_U_23
O(1) 0.0437(4) 0.0419(4) 0.0372(4) 0.0048(3) 0.0201(3) -0.0004(3)
O(2) 0.0506(4) 0.0380(4) 0.0474(5) 0.0067(3) 0.0265(4) -0.0065(3)
O(3) 0.0641(6) 0.0552(5) 0.0648(7) -0.0195(4) 0.0288(5) -0.0197(4)
C(1) 0.0357(5) 0.0348(5) 0.0367(6) -0.0033(4) 0.0194(4) -0.0017(4)
C(2) 0.0361(5) 0.0322(5) 0.0354(6) 0.0022(4) 0.0194(4) -0.0030(4)
C(3) 0.0388(5) 0.0407(5) 0.0437(7) 0.0018(5) 0.0227(5) -0.0051(5)
C(4) 0.0403(6) 0.0396(6) 0.0498(7) 0.0068(5) 0.0187(5) -0.0044(5)
C(5) 0.0436(6) 0.0349(6) 0.0429(7) 0.0036(5) 0.0156(5) -0.0008(5)
C(6) 0.0698(8) 0.0537(7) 0.0509(8) 0.0083(7) 0.0213(6) 0.0087(6)
C(7) 0.0421(5) 0.0316(5) 0.0341(6) -0.0001(4) 0.0182(4) -0.0016(4)
C(8) 0.0445(6) 0.0383(6) 0.0443(7) -0.0038(5) 0.0251(5) -0.0032(5)
C(9) 0.0438(6) 0.0509(7) 0.0328(6) -0.0063(5) 0.0164(5) 0.0029(5)
C(10) 0.0433(6) 0.0822(10) 0.0692(10) -0.0071(7) 0.0240(6) 0.0135(8)
C(11) 0.0409(5) 0.0321(5) 0.0378(6) 0.0000(4) 0.0199(5) -0.0020(4)
C(12) 0.0428(6) 0.0351(5) 0.0351(6) 0.0043(4) 0.0196(5) 0.0040(4)
C(13) 0.0406(5) 0.0427(6) 0.0391(6) 0.0019(5) 0.0192(5) 0.0021(5)
C(14) 0.0484(6) 0.0481(6) 0.0367(7) 0.0036(5) 0.0149(5) -0.0027(5)
C(15) 0.0613(7) 0.0556(7) 0.0368(7) 0.0101(6) 0.0268(6) 0.0019(5)
C(16) 0.0585(7) 0.0612(8) 0.0480(8) 0.0011(6) 0.0345(6) 0.0049(6)
C(17) 0.0464(6) 0.0486(7) 0.0438(7) -0.0027(5) 0.0239(5) 0.0027(5)

loop_
_atom_type_symbol
_atom_type_description
_atom_type_scat_dispersion_real
_atom_type_scat_dispersion_imag
_atom_type_scat_source
C C 0.003 0.002
;
International Tables for Crystallography
(1992, Vol. C, Tables 4.2.6.8 and 6.1.1.4)
;
H H 0.000 0.000
;
International Tables for Crystallography
(1992, Vol. C, Table 6.1.1.4)
;
O O 0.011 0.006
;
International Tables for Crystallography
(1992, Vol. C, Tables 4.2.6.8 and 6.1.1.4)
;

loop_
_geom_angle_atom_site_label_1
_geom_angle_atom_site_label_2
_geom_angle_atom_site_label_3
_geom_angle
_geom_angle_publ_flag
C(1) O(1) C(5) 120.94(11) yes
O(1) C(1) O(2) 116.99(11) yes
O(1) C(1) C(2) 116.99(9) yes
O(2) C(1) C(2) 125.89(9) yes
C(1) C(2) C(3) 109.48(8) yes
C(1) C(2) C(7) 106.35(11) yes
C(1) C(2) C(11) 108.87(9) yes
C(3) C(2) C(7) 109.69(9) yes
C(3) C(2) C(11) 110.38(11) yes
C(7) C(2) C(11) 111.98(7) yes
C(2) C(3) C(4) 111.54(12) yes
C(3) C(4) C(5) 122.29(11) yes
O(1) C(5) C(4) 121.26(10) yes
O(1) C(5) C(6) 109.74(13) yes
C(4) C(5) C(6) 128.92(12) yes
C(2) C(7) C(8) 115.00(9) yes
C(7) C(8) C(9) 113.74(10) yes
O(3) C(9) C(8) 122.07(12) yes
O(3) C(9) C(10) 122.32(11) yes
C(8) C(9) C(10) 115.61(11) yes
C(2) C(11) C(12) 114.85(9) yes
C(11) C(12) C(13) 121.87(13) yes
C(11) C(12) C(17) 120.61(9) yes
C(13) C(12) C(17) 117.51(12) yes
C(12) C(13) C(14) 121.13(13) yes
C(13) C(14) C(15) 120.43(10) yes
C(14) C(15) C(16) 119.19(15) yes
C(15) C(16) C(17) 120.43(16) yes
C(12) C(17) C(16) 121.29(11) yes
C(2) C(3) H(1) 109.0 no
C(2) C(3) H(2) 109.0 no
C(4) C(3) H(1) 109.0 no
C(4) C(3) H(2) 109.0 no
H(1) C(3) H(2) 109.5 no
C(3) C(4) H(3) 118.9 no
C(5) C(4) H(3) 118.9 no
C(5) C(6) H(4) 109.5 no
C(5) C(6) H(5) 109.5 no
C(5) C(6) H(6) 109.5 no
H(4) C(6) H(5) 109.5 no
H(4) C(6) H(6) 109.5 no
H(5) C(6) H(6) 109.5 no
C(2) C(7) H(7) 108.1 no
C(2) C(7) H(8) 108.1 no
C(8) C(7) H(7) 108.1 no
C(8) C(7) H(8) 108.1 no
H(7) C(7) H(8) 109.5 no
C(7) C(8) H(9) 108.4 no
C(7) C(8) H(10) 108.4 no
C(9) C(8) H(9) 108.4 no
C(9) C(8) H(10) 108.4 no
H(9) C(8) H(10) 109.5 no
C(9) C(10) H(11) 109.5 no
C(9) C(10) H(12) 109.5 no
C(9) C(10) H(13) 109.5 no
H(11) C(10) H(12) 109.5 no
H(11) C(10) H(13) 109.5 no
H(12) C(10) H(13) 109.5 no
C(2) C(11) H(14) 108.1 no
C(2) C(11) H(15) 108.1 no
C(12) C(11) H(14) 108.1 no
C(12) C(11) H(15) 108.1 no
H(14) C(11) H(15) 109.5 no
C(12) C(13) H(16) 119.4 no
C(14) C(13) H(16) 119.4 no
C(13) C(14) H(17) 119.8 no
C(15) C(14) H(17) 119.8 no
C(14) C(15) H(18) 120.4 no
C(16) C(15) H(18) 120.4 no
C(15) C(16) H(19) 119.8 no
C(17) C(16) H(19) 119.8 no
C(12) C(17) H(20) 119.4 no
C(16) C(17) H(20) 119.4 no

loop_
_geom_bond_atom_site_label_1
_geom_bond_atom_site_label_2
_geom_bond_distance
_geom_bond_publ_flag
O(1) C(1) 1.3694(12) yes
O(1) C(5) 1.4133(14) yes
O(2) C(1) 1.1999(14) yes
O(3) C(9) 1.2083(16) yes
C(1) C(2) 1.5173(18) yes
C(2) C(3) 1.5406(17) yes
C(2) C(7) 1.5487(15) yes
C(2) C(11) 1.5495(15) yes
C(3) C(4) 1.4952(16) yes
C(4) C(5) 1.316(2) yes
C(5) C(6) 1.4853(19) yes
C(7) C(8) 1.5245(18) yes
C(8) C(9) 1.5046(15) yes
C(9) C(10) 1.501(2) yes
C(11) C(12) 1.5130(19) yes
C(12) C(13) 1.3922(14) yes
C(12) C(17) 1.392(2) yes
C(13) C(14) 1.389(2) yes
C(14) C(15) 1.379(2) yes
C(15) C(16) 1.3794(16) yes
C(16) C(17) 1.385(2) yes
C(3) H(1) 0.950 no
C(3) H(2) 0.950 no
C(4) H(3) 0.950 no
C(6) H(4) 0.950 no
C(6) H(5) 0.950 no
C(6) H(6) 0.950 no
C(7) H(7) 0.950 no
C(7) H(8) 0.950 no
C(8) H(9) 0.950 no
C(8) H(10) 0.950 no
C(10) H(11) 0.950 no
C(10) H(12) 0.950 no
C(10) H(13) 0.950 no
C(11) H(14) 0.950 no
C(11) H(15) 0.950 no
C(13) H(16) 0.950 no
C(14) H(17) 0.950 no
C(15) H(18) 0.950 no
C(16) H(19) 0.950 no
C(17) H(20) 0.950 no

loop_
_geom_contact_atom_site_label_1
_geom_contact_atom_site_label_2
_geom_contact_distance
_geom_contact_site_symmetry_2
O(1) O(2) 2.1925(9) .
O(1) C(2) 2.4624(14) .
O(1) C(3) 2.8499(18) .
O(1) C(4) 2.3793(18) .
O(1) C(6) 2.3709(14) .
O(1) C(7) 3.0497(12) .
O(1) C(11) 3.4089(13) 4_555
O(1) C(15) 3.429(2) 1_556
O(1) C(16) 3.485(2) 1_556
O(2) O(1) 2.1925(9) .
O(2) C(2) 2.4242(15) .
O(2) C(3) 3.5602(17) .
O(2) C(5) 3.4731(12) .
O(2) C(7) 3.2897(13) .
O(2) C(8) 3.2856(12) .
O(2) C(11) 2.7932(17) .
O(3) O(3) 3.5567(18) 3_657
O(3) C(7) 2.7868(14) .
O(3) C(8) 2.3779(13) .
O(3) C(8) 3.5259(19) 3_657
O(3) C(9) 3.2477(18) 3_657
O(3) C(10) 2.377(2) .
O(3) C(10) 3.5018(17) 3_657
O(3) C(14) 3.4122(16) 3_656
O(3) C(15) 3.5016(14) 3_656
C(1) C(3) 2.497(2) .
C(1) C(4) 2.8026(17) .
C(1) C(5) 2.4213(14) .
C(1) C(7) 2.4544(14) .
C(1) C(8) 2.9356(13) .
C(1) C(11) 2.4947(18) .
C(2) O(1) 2.4624(14) .
C(2) O(2) 2.4242(15) .
C(2) C(4) 2.5101(14) .
C(2) C(5) 2.8269(14) .
C(2) C(8) 2.5920(17) .
C(2) C(12) 2.5809(18) .
C(2) C(13) 3.3541(15) .
C(2) C(17) 3.496(2) .
C(3) O(1) 2.8499(18) .
C(3) O(2) 3.5602(17) .
C(3) C(1) 2.497(2) .
C(3) C(5) 2.464(2) .
C(3) C(7) 2.5258(17) .
C(3) C(11) 2.5371(14) .
C(3) C(12) 3.0293(14) .
C(3) C(17) 3.3935(18) .
C(4) O(1) 2.3793(18) .
C(4) C(1) 2.8026(17) .
C(4) C(2) 2.5101(14) .
C(4) C(6) 2.529(2) .
C(4) C(7) 3.1065(14) .
C(5) O(2) 3.4731(12) .
C(5) C(1) 2.4213(14) .
C(5) C(2) 2.8269(14) .
C(5) C(3) 2.464(2) .
C(5) C(7) 3.3015(13) .
C(5) C(11) 3.5085(15) 4_555
C(6) O(1) 2.3709(14) .
C(6) C(4) 2.529(2) .
C(7) O(1) 3.0497(12) .
C(7) O(2) 3.2897(13) .
C(7) O(3) 2.7868(14) .
C(7) C(1) 2.4544(14) .
C(7) C(3) 2.5258(17) .
C(7) C(4) 3.1065(14) .
C(7) C(5) 3.3015(13) .
C(7) C(9) 2.5367(17) .
C(7) C(11) 2.5682(17) .
C(7) C(12) 3.1630(19) .
C(7) C(13) 3.2896(18) .
C(8) O(2) 3.2856(12) .
C(8) O(3) 2.3779(13) .
C(8) O(3) 3.5259(19) 3_657
C(8) C(1) 2.9356(13) .
C(8) C(2) 2.5920(17) .
C(8) C(10) 2.5430(17) .
C(8) C(11) 3.1426(19) .
C(9) O(3) 3.2477(18) 3_657
C(9) C(7) 2.5367(17) .
C(9) C(9) 3.3712(18) 3_657
C(10) O(3) 2.377(2) .
C(10) O(3) 3.5018(17) 3_657
C(10) C(8) 2.5430(17) .
C(11) O(1) 3.4089(13) 4_454
C(11) O(2) 2.7932(17) .
C(11) C(1) 2.4947(18) .
C(11) C(3) 2.5371(14) .
C(11) C(5) 3.5085(15) 4_454
C(11) C(7) 2.5682(17) .
C(11) C(8) 3.1426(19) .
C(11) C(13) 2.5400(16) .
C(11) C(17) 2.524(2) .
C(12) C(2) 2.5809(18) .
C(12) C(3) 3.0293(14) .
C(12) C(7) 3.1630(19) .
C(12) C(14) 2.4218(16) .
C(12) C(15) 2.807(2) .
C(12) C(16) 2.420(2) .
C(13) C(2) 3.3541(15) .
C(13) C(7) 3.2896(18) .
C(13) C(11) 2.5400(16) .
C(13) C(15) 2.402(2) .
C(13) C(16) 2.755(2) .
C(13) C(17) 2.3803(18) .
C(14) O(3) 3.4122(16) 3_656
C(14) C(12) 2.4218(16) .
C(14) C(16) 2.379(2) .
C(14) C(17) 2.7535(15) .
C(15) O(1) 3.429(2) 1_554
C(15) O(3) 3.5016(14) 3_656
C(15) C(12) 2.807(2) .
C(15) C(13) 2.402(2) .
C(15) C(17) 2.3994(17) .
C(16) O(1) 3.485(2) 1_554
C(16) C(12) 2.420(2) .
C(16) C(13) 2.755(2) .
C(16) C(14) 2.379(2) .
C(17) C(2) 3.496(2) .
C(17) C(3) 3.3935(18) .
C(17) C(11) 2.524(2) .
C(17) C(13) 2.3803(18) .
C(17) C(14) 2.7535(15) .
C(17) C(15) 2.3994(17) .
O(1) H(2) 3.231 .
O(1) H(3) 3.233 .
O(1) H(4) 2.787 .
O(1) H(5) 3.135 .
O(1) H(6) 2.388 .
O(1) H(8) 2.781 .
O(1) H(9) 3.209 .
O(1) H(10) 3.345 4_555
O(1) H(14) 2.560 4_555
O(1) H(15) 3.550 4_555
O(1) H(18) 2.765 1_556
O(1) H(19) 2.872 1_556
O(2) H(4) 2.920 4_454
O(2) H(9) 2.928 .
O(2) H(10) 3.147 .
O(2) H(10) 2.806 4_555
O(2) H(11) 3.123 4_555
O(2) H(14) 2.655 .
O(2) H(14) 3.138 4_555
O(2) H(15) 2.747 .
O(2) H(16) 2.948 4_555
O(2) H(18) 3.506 1_556
O(2) H(19) 2.889 4_455
O(3) H(3) 3.088 3_757
O(3) H(7) 2.575 .
O(3) H(8) 2.849 .
O(3) H(9) 2.940 .
O(3) H(9) 2.952 3_657
O(3) H(10) 2.987 .
O(3) H(11) 2.813 .
O(3) H(12) 3.082 .
O(3) H(12) 3.285 3_657
O(3) H(13) 2.516 .
O(3) H(13) 3.379 3_657
O(3) H(17) 2.743 3_656
O(3) H(18) 2.936 3_656
C(1) H(1) 3.298 .
C(1) H(2) 2.792 .
C(1) H(7) 3.274 .
C(1) H(8) 2.644 .
C(1) H(9) 2.702 .
C(1) H(10) 3.055 .
C(1) H(10) 3.379 4_555
C(1) H(14) 2.673 .
C(1) H(14) 2.923 4_555
C(1) H(15) 2.621 .
C(1) H(16) 3.294 4_555
C(1) H(18) 3.404 1_556
C(2) H(1) 2.056 .
C(2) H(2) 2.056 .
C(2) H(3) 3.360 .
C(2) H(7) 2.053 .
C(2) H(8) 2.053 .
C(2) H(9) 2.863 .
C(2) H(10) 2.675 .
C(2) H(14) 2.054 .
C(2) H(15) 2.054 .
C(2) H(16) 3.337 .
C(2) H(20) 3.571 .
C(3) H(3) 2.124 .
C(3) H(7) 2.722 .
C(3) H(8) 2.632 .
C(3) H(12) 3.101 1_655
C(3) H(13) 3.556 1_655
C(3) H(14) 3.343 .
C(3) H(15) 2.729 .
C(3) H(20) 3.287 .
C(4) H(1) 2.015 .
C(4) H(1) 3.492 3_757
C(4) H(2) 2.015 .
C(4) H(4) 2.942 .
C(4) H(5) 2.689 .
C(4) H(6) 3.225 .
C(4) H(7) 3.498 .
C(4) H(7) 3.281 3_757
C(4) H(8) 2.728 .
C(4) H(8) 3.438 3_757
C(4) H(14) 3.445 4_555
C(4) H(15) 3.515 4_555
C(5) H(1) 3.151 .
C(5) H(2) 2.931 .
C(5) H(3) 1.960 .
C(5) H(4) 2.012 .
C(5) H(5) 2.012 .
C(5) H(6) 2.012 .
C(5) H(8) 2.784 .
C(5) H(13) 3.483 3_657
C(5) H(14) 2.927 4_555
C(5) H(15) 3.277 4_555
C(6) H(3) 2.727 .
C(6) H(11) 3.221 1_656
C(6) H(14) 3.503 4_555
C(6) H(15) 3.566 4_555
C(6) H(16) 3.600 1_656
C(6) H(19) 3.396 1_556
C(7) H(1) 2.608 .
C(7) H(2) 3.333 .
C(7) H(3) 2.987 3_757
C(7) H(9) 2.035 .
C(7) H(10) 2.035 .
C(7) H(13) 3.194 3_657
C(7) H(14) 2.693 .
C(7) H(15) 3.366 .
C(7) H(16) 2.935 .
C(8) H(7) 2.031 .
C(8) H(8) 2.031 .
C(8) H(11) 2.958 .
C(8) H(12) 2.572 .
C(8) H(13) 3.291 .
C(8) H(13) 3.515 3_657
C(8) H(14) 2.766 .
C(8) H(16) 3.060 .
C(8) H(19) 3.561 4_455
C(9) H(7) 2.616 .
C(9) H(8) 2.804 .
C(9) H(9) 2.017 .
C(9) H(9) 3.556 3_657
C(9) H(10) 2.017 .
C(9) H(11) 2.026 .
C(9) H(12) 2.026 .
C(9) H(13) 2.026 .
C(9) H(16) 3.388 .
C(10) H(1) 3.138 1_455
C(10) H(2) 3.509 1_455
C(10) H(6) 3.543 1_454
C(10) H(8) 3.149 3_657
C(10) H(9) 2.755 .
C(10) H(10) 2.693 .
C(11) H(1) 2.826 .
C(11) H(2) 2.594 .
C(11) H(4) 3.476 4_454
C(11) H(7) 2.713 .
C(11) H(8) 3.368 .
C(11) H(9) 3.598 .
C(11) H(10) 2.729 .
C(11) H(16) 2.697 .
C(11) H(20) 2.670 .
C(12) H(1) 2.838 .
C(12) H(2) 3.075 .
C(12) H(2) 3.042 4_454
C(12) H(7) 2.814 .
C(12) H(10) 3.470 .
C(12) H(14) 2.021 .
C(12) H(15) 2.021 .
C(12) H(16) 2.035 .
C(12) H(17) 3.275 .
C(12) H(19) 3.273 .
C(12) H(20) 2.034 .
C(13) H(1) 3.545 .
C(13) H(2) 3.193 4_454
C(13) H(4) 3.421 1_454
C(13) H(5) 3.394 3_757
C(13) H(7) 2.660 .
C(13) H(10) 3.337 .
C(13) H(14) 2.655 .
C(13) H(15) 3.266 .
C(13) H(15) 2.927 4_454
C(13) H(17) 2.035 .
C(13) H(18) 3.261 .
C(13) H(20) 3.242 .
C(14) H(2) 3.548 4_454
C(14) H(5) 3.028 3_757
C(14) H(15) 2.943 4_454
C(14) H(16) 2.032 .
C(14) H(18) 2.032 .
C(14) H(19) 3.238 .
C(14) H(20) 3.164 4_454
C(15) H(5) 3.311 3_757
C(15) H(6) 3.274 1_554
C(15) H(16) 3.254 .
C(15) H(17) 2.026 .
C(15) H(19) 2.027 .
C(15) H(20) 3.251 .
C(15) H(20) 3.083 4_454
C(16) H(2) 3.570 4_454
C(16) H(6) 3.199 1_554
C(16) H(11) 3.196 1_655
C(16) H(17) 3.238 .
C(16) H(18) 2.033 .
C(16) H(20) 2.028 .
C(17) H(1) 3.112 .
C(17) H(2) 3.121 .
C(17) H(2) 3.231 4_454
C(17) H(11) 3.402 1_655
C(17) H(14) 3.199 .
C(17) H(15) 2.563 .
C(17) H(16) 3.242 .
C(17) H(18) 3.258 .
C(17) H(19) 2.032 .
H(1) C(1) 3.298 .
H(1) C(2) 2.056 .
H(1) C(4) 2.015 .
H(1) C(4) 3.492 3_757
H(1) C(5) 3.151 .
H(1) C(7) 2.608 .
H(1) C(10) 3.138 1_655
H(1) C(11) 2.826 .
H(1) C(12) 2.838 .
H(1) C(13) 3.545 .
H(1) C(17) 3.112 .
H(1) H(2) 1.551 .
H(1) H(3) 2.329 .
H(1) H(3) 3.183 3_757
H(1) H(5) 3.524 3_757
H(1) H(7) 2.468 .
H(1) H(8) 2.739 .
H(1) H(8) 3.238 3_757
H(1) H(11) 3.382 1_655
H(1) H(12) 2.724 1_655
H(1) H(13) 2.837 1_655
H(1) H(15) 3.175 .
H(1) H(20) 3.192 .
H(2) O(1) 3.231 .
H(2) C(1) 2.792 .
H(2) C(2) 2.056 .
H(2) C(4) 2.015 .
H(2) C(5) 2.931 .
H(2) C(7) 3.333 .
H(2) C(10) 3.509 1_655
H(2) C(11) 2.594 .
H(2) C(12) 3.075 .
H(2) C(12) 3.042 4_555
H(2) C(13) 3.193 4_555
H(2) C(14) 3.548 4_555
H(2) C(16) 3.570 4_555
H(2) C(17) 3.121 .
H(2) C(17) 3.231 4_555
H(2) H(1) 1.551 .
H(2) H(3) 2.534 .
H(2) H(7) 3.517 .
H(2) H(8) 3.535 .
H(2) H(12) 2.739 1_655
H(2) H(13) 3.593 1_655
H(2) H(14) 3.487 .
H(2) H(14) 3.456 4_555
H(2) H(15) 2.457 .
H(2) H(16) 3.574 4_555
H(2) H(20) 2.762 .
H(3) O(1) 3.233 .
H(3) O(3) 3.088 3_757
H(3) C(2) 3.360 .
H(3) C(3) 2.124 .
H(3) C(5) 1.960 .
H(3) C(6) 2.727 .
H(3) C(7) 2.987 3_757
H(3) H(1) 2.329 .
H(3) H(1) 3.183 3_757
H(3) H(2) 2.534 .
H(3) H(4) 3.064 .
H(3) H(5) 2.592 .
H(3) H(6) 3.552 .
H(3) H(7) 2.417 3_757
H(3) H(8) 3.350 .
H(3) H(8) 2.709 3_757
H(3) H(12) 3.338 1_655
H(3) H(13) 3.529 1_655
H(3) H(17) 3.155 1_656
H(4) O(1) 2.787 .
H(4) O(2) 2.920 4_555
H(4) C(4) 2.942 .
H(4) C(5) 2.012 .
H(4) C(11) 3.476 4_555
H(4) C(13) 3.421 1_656
H(4) H(3) 3.064 .
H(4) H(5) 1.551 .
H(4) H(6) 1.551 .
H(4) H(11) 2.914 1_656
H(4) H(14) 3.138 4_555
H(4) H(15) 2.940 4_555
H(4) H(16) 2.686 1_656
H(4) H(17) 3.122 1_656
H(4) H(19) 3.391 1_556
H(5) O(1) 3.135 .
H(5) C(4) 2.689 .
H(5) C(5) 2.012 .
H(5) C(13) 3.394 3_757
H(5) C(14) 3.028 3_757
H(5) C(15) 3.311 3_757
H(5) H(1) 3.524 3_757
H(5) H(3) 2.592 .
H(5) H(4) 1.551 .
H(5) H(6) 1.551 .
H(5) H(7) 3.403 3_757
H(5) H(13) 3.490 3_657
H(5) H(17) 3.139 3_757
H(5) H(18) 3.593 3_757
H(6) O(1) 2.388 .
H(6) C(4) 3.225 .
H(6) C(5) 2.012 .
H(6) C(10) 3.543 1_656
H(6) C(15) 3.274 1_556
H(6) C(16) 3.199 1_556
H(6) H(3) 3.552 .
H(6) H(4) 1.551 .
H(6) H(5) 1.551 .
H(6) H(6) 3.480 3_758
H(6) H(11) 2.718 1_656
H(6) H(13) 3.363 3_657
H(6) H(18) 2.918 1_556
H(6) H(19) 2.774 1_556
H(7) O(3) 2.575 .
H(7) C(1) 3.274 .
H(7) C(2) 2.053 .
H(7) C(3) 2.722 .
H(7) C(4) 3.498 .
H(7) C(4) 3.281 3_757
H(7) C(8) 2.031 .
H(7) C(9) 2.616 .
H(7) C(11) 2.713 .
H(7) C(12) 2.814 .
H(7) C(13) 2.660 .
H(7) H(1) 2.468 .
H(7) H(2) 3.517 .
H(7) H(3) 2.417 3_757
H(7) H(5) 3.403 3_757
H(7) H(8) 1.551 .
H(7) H(9) 2.775 .
H(7) H(10) 2.388 .
H(7) H(14) 2.909 .
H(7) H(15) 3.588 .
H(7) H(16) 2.351 .
H(8) O(1) 2.781 .
H(8) O(3) 2.849 .
H(8) C(1) 2.644 .
H(8) C(2) 2.053 .
H(8) C(3) 2.632 .
H(8) C(4) 2.728 .
H(8) C(4) 3.438 3_757
H(8) C(5) 2.784 .
H(8) C(8) 2.031 .
H(8) C(9) 2.804 .
H(8) C(10) 3.149 3_657
H(8) C(11) 3.368 .
H(8) H(1) 2.739 .
H(8) H(1) 3.238 3_757
H(8) H(2) 3.535 .
H(8) H(3) 3.350 .
H(8) H(3) 2.709 3_757
H(8) H(7) 1.551 .
H(8) H(9) 2.241 .
H(8) H(10) 2.775 .
H(8) H(12) 3.323 3_657
H(8) H(13) 2.323 3_657
H(8) H(14) 3.566 .
H(9) O(1) 3.209 .
H(9) O(2) 2.928 .
H(9) O(3) 2.940 .
H(9) O(3) 2.952 3_657
H(9) C(1) 2.702 .
H(9) C(2) 2.863 .
H(9) C(7) 2.035 .
H(9) C(9) 2.017 .
H(9) C(9) 3.556 3_657
H(9) C(10) 2.755 .
H(9) C(11) 3.598 .
H(9) H(7) 2.775 .
H(9) H(8) 2.241 .
H(9) H(10) 1.551 .
H(9) H(11) 3.344 .
H(9) H(12) 2.488 .
H(9) H(13) 3.428 .
H(9) H(13) 3.271 3_657
H(9) H(14) 3.208 .
H(9) H(18) 3.006 1_556
H(9) H(19) 3.179 4_455
H(9) H(20) 3.584 4_455
H(10) O(1) 3.345 4_454
H(10) O(2) 3.147 .
H(10) O(2) 2.806 4_454
H(10) O(3) 2.987 .
H(10) C(1) 3.055 .
H(10) C(1) 3.379 4_454
H(10) C(2) 2.675 .
H(10) C(7) 2.035 .
H(10) C(9) 2.017 .
H(10) C(10) 2.693 .
H(10) C(11) 2.729 .
H(10) C(12) 3.470 .
H(10) C(13) 3.337 .
H(10) H(7) 2.388 .
H(10) H(8) 2.775 .
H(10) H(9) 1.551 .
H(10) H(11) 2.830 .
H(10) H(12) 2.659 .
H(10) H(13) 3.582 .
H(10) H(14) 2.123 .
H(10) H(15) 3.524 .
H(10) H(16) 2.629 .
H(10) H(19) 3.044 4_455
H(11) O(2) 3.123 4_454
H(11) O(3) 2.813 .
H(11) C(6) 3.221 1_454
H(11) C(8) 2.958 .
H(11) C(9) 2.026 .
H(11) C(16) 3.196 1_455
H(11) C(17) 3.402 1_455
H(11) H(1) 3.382 1_455
H(11) H(4) 2.914 1_454
H(11) H(6) 2.718 1_454
H(11) H(9) 3.344 .
H(11) H(10) 2.830 .
H(11) H(12) 1.551 .
H(11) H(13) 1.551 .
H(11) H(19) 2.985 1_455
H(11) H(20) 3.338 1_455
H(12) O(3) 3.082 .
H(12) O(3) 3.285 3_657
H(12) C(3) 3.101 1_455
H(12) C(8) 2.572 .
H(12) C(9) 2.026 .
H(12) H(1) 2.724 1_455
H(12) H(2) 2.739 1_455
H(12) H(3) 3.338 1_455
H(12) H(8) 3.323 3_657
H(12) H(9) 2.488 .
H(12) H(10) 2.659 .
H(12) H(11) 1.551 .
H(12) H(13) 1.551 .
H(12) H(20) 3.378 1_455
H(13) O(3) 2.516 .
H(13) O(3) 3.379 3_657
H(13) C(3) 3.556 1_455
H(13) C(5) 3.483 3_657
H(13) C(7) 3.194 3_657
H(13) C(8) 3.291 .
H(13) C(8) 3.515 3_657
H(13) C(9) 2.026 .
H(13) H(1) 2.837 1_455
H(13) H(2) 3.593 1_455
H(13) H(3) 3.529 1_455
H(13) H(5) 3.490 3_657
H(13) H(6) 3.363 3_657
H(13) H(8) 2.323 3_657
H(13) H(9) 3.428 .
H(13) H(9) 3.271 3_657
H(13) H(10) 3.582 .
H(13) H(11) 1.551 .
H(13) H(12) 1.551 .
H(13) H(18) 3.428 3_656
H(14) O(1) 2.560 4_454
H(14) O(2) 2.655 .
H(14) O(2) 3.138 4_454
H(14) C(1) 2.673 .
H(14) C(1) 2.923 4_454
H(14) C(2) 2.054 .
H(14) C(3) 3.343 .
H(14) C(4) 3.445 4_454
H(14) C(5) 2.927 4_454
H(14) C(6) 3.503 4_454
H(14) C(7) 2.693 .
H(14) C(8) 2.766 .
H(14) C(12) 2.021 .
H(14) C(13) 2.655 .
H(14) C(17) 3.199 .
H(14) H(2) 3.487 .
H(14) H(2) 3.456 4_454
H(14) H(4) 3.138 4_454
H(14) H(7) 2.909 .
H(14) H(8) 3.566 .
H(14) H(9) 3.208 .
H(14) H(10) 2.123 .
H(14) H(15) 1.551 .
H(14) H(16) 2.536 .
H(14) H(19) 3.502 4_455
H(14) H(20) 3.442 .
H(15) O(1) 3.550 4_454
H(15) O(2) 2.747 .
H(15) C(1) 2.621 .
H(15) C(2) 2.054 .
H(15) C(3) 2.729 .
H(15) C(4) 3.515 4_454
H(15) C(5) 3.277 4_454
H(15) C(6) 3.566 4_454
H(15) C(7) 3.366 .
H(15) C(12) 2.021 .
H(15) C(13) 3.266 .
H(15) C(13) 2.927 4_555
H(15) C(14) 2.943 4_555
H(15) C(17) 2.563 .
H(15) H(1) 3.175 .
H(15) H(2) 2.457 .
H(15) H(4) 2.940 4_454
H(15) H(7) 3.588 .
H(15) H(10) 3.524 .
H(15) H(14) 1.551 .
H(15) H(16) 3.551 .
H(15) H(16) 2.855 4_555
H(15) H(17) 2.897 4_555
H(15) H(20) 2.380 .
H(16) O(2) 2.948 4_454
H(16) C(1) 3.294 4_454
H(16) C(2) 3.337 .
H(16) C(6) 3.600 1_454
H(16) C(7) 2.935 .
H(16) C(8) 3.060 .
H(16) C(9) 3.388 .
H(16) C(11) 2.697 .
H(16) C(12) 2.035 .
H(16) C(14) 2.032 .
H(16) C(15) 3.254 .
H(16) C(17) 3.242 .
H(16) H(2) 3.574 4_454
H(16) H(4) 2.686 1_454
H(16) H(7) 2.351 .
H(16) H(10) 2.629 .
H(16) H(14) 2.536 .
H(16) H(15) 3.551 .
H(16) H(15) 2.855 4_454
H(16) H(17) 2.327 .
H(17) O(3) 2.743 3_656
H(17) C(12) 3.275 .
H(17) C(13) 2.035 .
H(17) C(15) 2.026 .
H(17) C(16) 3.238 .
H(17) H(3) 3.155 1_454
H(17) H(4) 3.122 1_454
H(17) H(5) 3.139 3_757
H(17) H(15) 2.897 4_454
H(17) H(16) 2.327 .
H(17) H(18) 2.331 .
H(17) H(20) 3.240 4_454
H(18) O(1) 2.765 1_554
H(18) O(2) 3.506 1_554
H(18) O(3) 2.936 3_656
H(18) C(1) 3.404 1_554
H(18) C(13) 3.261 .
H(18) C(14) 2.032 .
H(18) C(16) 2.033 .
H(18) C(17) 3.258 .
H(18) H(5) 3.593 3_757
H(18) H(6) 2.918 1_554
H(18) H(9) 3.006 1_554
H(18) H(13) 3.428 3_656
H(18) H(17) 2.331 .
H(18) H(19) 2.332 .
H(18) H(20) 3.107 4_454
H(19) O(1) 2.872 1_554
H(19) O(2) 2.889 4_554
H(19) C(6) 3.396 1_554
H(19) C(8) 3.561 4_554
H(19) C(12) 3.273 .
H(19) C(14) 3.238 .
H(19) C(15) 2.027 .
H(19) C(17) 2.032 .
H(19) H(4) 3.391 1_554
H(19) H(6) 2.774 1_554
H(19) H(9) 3.179 4_554
H(19) H(10) 3.044 4_554
H(19) H(11) 2.985 1_655
H(19) H(14) 3.502 4_554
H(19) H(18) 2.332 .
H(19) H(20) 2.323 .
H(20) C(2) 3.571 .
H(20) C(3) 3.287 .
H(20) C(11) 2.670 .
H(20) C(12) 2.034 .
H(20) C(13) 3.242 .
H(20) C(14) 3.164 4_555
H(20) C(15) 3.251 .
H(20) C(15) 3.083 4_555
H(20) C(16) 2.028 .
H(20) H(1) 3.192 .
H(20) H(2) 2.762 .
H(20) H(9) 3.584 4_554
H(20) H(11) 3.338 1_655
H(20) H(12) 3.378 1_655
H(20) H(14) 3.442 .
H(20) H(15) 2.380 .
H(20) H(17) 3.240 4_555
H(20) H(18) 3.107 4_555
H(20) H(19) 2.323 .

loop_
_geom_torsion_atom_site_label_1
_geom_torsion_atom_site_label_2
_geom_torsion_atom_site_label_3
_geom_torsion_atom_site_label_4
_geom_torsion
C(1) O(1) C(5) C(4) 4.86(15)
C(1) O(1) C(5) C(6) -178.21(9)
C(5) O(1) C(1) O(2) -162.84(10)
C(5) O(1) C(1) C(2) 21.02(14)
O(1) C(1) C(2) C(3) -44.87(14)
O(1) C(1) C(2) C(7) 73.56(11)
O(1) C(1) C(2) C(11) -165.61(9)
O(2) C(1) C(2) C(3) 139.38(12)
O(2) C(1) C(2) C(7) -102.19(13)
O(2) C(1) C(2) C(11) 18.63(16)
C(1) C(2) C(3) C(4) 43.99(12)
C(1) C(2) C(7) C(8) 55.54(11)
C(1) C(2) C(11) C(12) 176.44(9)
C(3) C(2) C(7) C(8) 173.84(10)
C(7) C(2) C(3) C(4) -72.35(12)
C(3) C(2) C(11) C(12) 56.26(11)
C(11) C(2) C(3) C(4) 163.81(9)
C(7) C(2) C(11) C(12) -66.25(14)
C(11) C(2) C(7) C(8) -63.26(15)
C(2) C(3) C(4) C(5) -22.78(15)
C(3) C(4) C(5) O(1) -3.13(17)
C(3) C(4) C(5) C(6) -179.42(11)
C(2) C(7) C(8) C(9) 166.20(10)
C(7) C(8) C(9) O(3) 5.01(19)
C(7) C(8) C(9) C(10) -175.41(12)
C(2) C(11) C(12) C(13) 80.81(13)
C(2) C(11) C(12) C(17) -99.52(12)
C(11) C(12) C(13) C(14) -179.15(10)
C(11) C(12) C(17) C(16) 179.82(10)
C(13) C(12) C(17) C(16) -0.49(16)
C(17) C(12) C(13) C(14) 1.17(16)
C(12) C(13) C(14) C(15) -0.98(17)
C(13) C(14) C(15) C(16) 0.08(16)
C(14) C(15) C(16) C(17) 0.60(18)
C(15) C(16) C(17) C(12) -0.39(18)
